data_2228635
loop_
_publ_author_name
'Edelmann, Anja'
'Hrib, Cristian G.'
'Hilfert, Liane'
'Blaurock, Steffen'
'Edelmann, Frank T.'

_publ_section_title
;
 [<i>N</i>,<i>N</i>'-Bis(2,6-diisopropylphenyl)methanimidamidato][\h^8^-1,4-bis(trimethylsilyl)cyclooctatetraenyl](tetrahydrofuran)samarium(III)
 toluene monosolvate
;
_journal_coeditor_code ZS2077
_journal_issue 12
_journal_name_full 'Acta Crystallographica Section E'
_journal_page_first m1675
_journal_page_last m1676
_journal_paper_doi 10.1107/S1600536810048531
_journal_volume 66
_journal_year 2010
_chemical_formula_iupac '[Sm (C25 H35 N2) (C14 H24 Si2) (C4 H8 O)], C7 H8'
_chemical_formula_moiety 'C43 H67 N2 O Si2 Sm, C7 H8'
_chemical_formula_sum 'C50 H75 N2 O Si2 Sm'
_chemical_formula_weight 926.65
_chemical_name_systematic
;
[<i>N</i>,<i>N</i>'-Bis(2,6-diisopropylphenyl)methanimidamidato][\h^8^-
1,4-bis(trimethylsilyl)cyclooctatetraenyl](tetrahydrofuran)samarium(III)
toluene monosolvate
;
_space_group_IT_number 14
_symmetry_cell_setting monoclinic
_symmetry_space_group_name_Hall '-P 2yn'
_symmetry_space_group_name_H-M 'P 1 21/n 1'
_atom_sites_solution_hydrogens geom
_atom_sites_solution_primary direct
_atom_sites_solution_secondary difmap
_audit_creation_method SHELXL-97
_cell_angle_alpha 90.00
_cell_angle_beta 107.80(3)
_cell_angle_gamma 90.00
_cell_formula_units_Z 4
_cell_length_a 18.490(4)
_cell_length_b 11.166(2)
_cell_length_c 24.865(5)
_cell_measurement_reflns_used 2203
_cell_measurement_temperature 133(2)
_cell_measurement_theta_max 29.29
_cell_measurement_theta_min 2.02
_cell_volume 4887.9(19)
_computing_cell_refinement 'X-AREA (Stoe & Cie, 2002)'
_computing_data_collection 'X-AREA (Stoe & Cie, 2002)'
_computing_data_reduction 'X-RED32 (Stoe & Cie, 2002)'
_computing_molecular_graphics 'XP (Siemens, 1994)'
_computing_publication_material 'SHELXL97 (Sheldrick, 2008)'
_computing_structure_refinement 'SHELXL97 (Sheldrick, 2008)'
_computing_structure_solution 'SHELXS97 (Sheldrick, 2008)'
_diffrn_ambient_temperature 133(2)
_diffrn_measured_fraction_theta_full 0.982
_diffrn_measured_fraction_theta_max 0.982
_diffrn_measurement_device_type 'Stoe IPDS 2T'
_diffrn_measurement_method \w
_diffrn_radiation_monochromator graphite
_diffrn_radiation_source 'fine-focus sealed tube'
_diffrn_radiation_type MoK\a
_diffrn_radiation_wavelength 0.71073
_diffrn_reflns_av_R_equivalents 0.0000
_diffrn_reflns_av_sigmaI/netI 0.0307
_diffrn_reflns_limit_h_max 24
_diffrn_reflns_limit_h_min -25
_diffrn_reflns_limit_k_max 15
_diffrn_reflns_limit_k_min 0
_diffrn_reflns_limit_l_max 34
_diffrn_reflns_limit_l_min 0
_diffrn_reflns_number 13121
_diffrn_reflns_theta_full 29.29
_diffrn_reflns_theta_max 29.29
_diffrn_reflns_theta_min 2.02
_diffrn_standards_number 0
_exptl_absorpt_coefficient_mu 1.286
_exptl_absorpt_correction_T_max 0.9922
_exptl_absorpt_correction_T_min 0.9777
_exptl_absorpt_correction_type numerical
_exptl_absorpt_process_details '(X-SHAPE and X-RED32; Stoe & Cie, 2002)'
_exptl_crystal_colour red
_exptl_crystal_density_diffrn 1.259
_exptl_crystal_density_method 'not measured'
_exptl_crystal_description rod
_exptl_crystal_F_000 1948
_exptl_crystal_size_max 0.40
_exptl_crystal_size_mid 0.22
_exptl_crystal_size_min 0.14
_refine_diff_density_max 1.353
_refine_diff_density_min -1.805
_refine_ls_extinction_method none
_refine_ls_goodness_of_fit_ref 0.895
_refine_ls_hydrogen_treatment constr
_refine_ls_matrix_type full
_refine_ls_number_parameters 511
_refine_ls_number_reflns 13121
_refine_ls_number_restraints 10
_refine_ls_restrained_S_all 0.895
_refine_ls_R_factor_all 0.0336
_refine_ls_R_factor_gt 0.0243
_refine_ls_shift/su_max 0.003
_refine_ls_shift/su_mean 0.000
_refine_ls_structure_factor_coef Fsqd
_refine_ls_weighting_details 'calc w=1/[\s^2^(Fo^2^)+(0.0371P)^2^+0.0000P] where P=(Fo^2^+2Fc^2^)/3'
_refine_ls_weighting_scheme calc
_refine_ls_wR_factor_gt 0.0549
_refine_ls_wR_factor_ref 0.0562
_reflns_number_gt 10516
_reflns_number_total 13121
_reflns_threshold_expression I>2\s(I)
_cod_data_source_file zs2077.cif
_cod_data_source_block I
_cod_original_sg_symbol_H-M 'P 21/n'
_cod_database_code 2228635
_cod_database_fobs_code 2228635

loop_
_symmetry_equiv_pos_as_xyz
'x, y, z'
'-x+1/2, y+1/2, -z+1/2'
'-x, -y, -z'
'x-1/2, -y-1/2, z-1/2'

loop_
_atom_site_type_symbol
_atom_site_label
_atom_site_fract_x
_atom_site_fract_y
_atom_site_fract_z
_atom_site_U_iso_or_equiv
_atom_site_adp_type
_atom_site_calc_flag
_atom_site_refinement_flags
_atom_site_occupancy
_atom_site_disorder_assembly
_atom_site_disorder_group
Sm Sm1 0.405603(5) 0.266319(7) 0.245665(4) 0.01538(3) Uani d . 1 . .
Si Si1 0.21411(3) 0.30376(5) 0.10579(2) 0.02413(11) Uani d . 1 . .
Si Si2 0.35521(3) 0.30346(5) 0.39783(2) 0.02455(11) Uani d . 1 . .
N N1 0.55006(8) 0.26252(14) 0.26855(6) 0.0187(3) Uani d . 1 . .
N N2 0.47622(8) 0.28076(14) 0.17613(6) 0.0189(3) Uani d . 1 . .
O O1L 0.42110(8) 0.48577(12) 0.25701(6) 0.0266(3) Uani d . 1 . .
C C1L 0.36356(13) 0.58031(18) 0.24756(11) 0.0330(5) Uani d . 1 . .
H H1LA 0.3459 0.5901 0.2811 0.040 Uiso calc R 1 . .
H H1LB 0.3193 0.5614 0.2145 0.040 Uiso calc R 1 . .
C C2L 0.40251(16) 0.6908(2) 0.23726(15) 0.0518(7) Uani d . 1 . .
H H2LA 0.3985 0.6987 0.1968 0.062 Uiso calc R 1 . .
H H2LB 0.3806 0.7631 0.2494 0.062 Uiso calc R 1 . .
C C3L 0.48233(17) 0.6729(2) 0.27211(19) 0.0707(11) Uani d . 1 . .
H H3LA 0.4898 0.6971 0.3118 0.085 Uiso calc R 1 . .
H H3LB 0.5173 0.7198 0.2570 0.085 Uiso calc R 1 . .
C C4L 0.49522(13) 0.5411(2) 0.26807(11) 0.0352(5) Uani d . 1 . .
H H4LA 0.5168 0.5240 0.2370 0.042 Uiso calc R 1 . .
H H4LB 0.5307 0.5107 0.3038 0.042 Uiso calc R 1 . .
C C1 0.26614(9) 0.23910(16) 0.17715(7) 0.0194(3) Uani d . 1 . .
C C2 0.30412(10) 0.12855(16) 0.17700(8) 0.0199(3) Uani d . 1 . .
H H2 0.2986 0.1012 0.1398 0.024 Uiso calc R 1 . .
C C3 0.34796(10) 0.04931(16) 0.21837(8) 0.0199(3) Uani d . 1 . .
H H3 0.3616 -0.0211 0.2023 0.024 Uiso calc R 1 . .
C C4 0.37646(10) 0.04961(16) 0.27783(8) 0.0198(3) Uani d . 1 . .
H H4 0.4047 -0.0209 0.2920 0.024 Uiso calc R 1 . .
C C5 0.37376(10) 0.12785(17) 0.32168(8) 0.0208(3) Uani d . 1 . .
H H5 0.4034 0.0996 0.3577 0.025 Uiso calc R 1 . .
C C6 0.33760(10) 0.23866(17) 0.32523(7) 0.0203(3) Uani d . 1 . .
C C7 0.28865(10) 0.31161(17) 0.28213(8) 0.0200(3) Uani d . 1 . .
H H7 0.2704 0.3783 0.2979 0.024 Uiso calc R 1 . .
C C8 0.25975(10) 0.31212(17) 0.22249(8) 0.0192(3) Uani d . 1 . .
H H8 0.2275 0.3790 0.2091 0.023 Uiso calc R 1 . .
C C9 0.23547(15) 0.2177(2) 0.04801(9) 0.0405(5) Uani d . 1 . .
H H9A 0.2904 0.2183 0.0539 0.061 Uiso calc R 1 . .
H H9B 0.2092 0.2547 0.0115 0.061 Uiso calc R 1 . .
H H9C 0.2181 0.1348 0.0483 0.061 Uiso calc R 1 . .
C C10 0.24198(14) 0.4632(2) 0.10097(10) 0.0367(5) Uani d . 1 . .
H H10A 0.2967 0.4676 0.1062 0.055 Uiso calc R 1 . .
H H10B 0.2300 0.5102 0.1304 0.055 Uiso calc R 1 . .
H H10C 0.2140 0.4953 0.0638 0.055 Uiso calc R 1 . .
C C11 0.10940(12) 0.3030(2) 0.09541(10) 0.0344(5) Uani d . 1 . .
H H11A 0.0825 0.3366 0.0583 0.052 Uiso calc R 1 . .
H H11B 0.0986 0.3513 0.1249 0.052 Uiso calc R 1 . .
H H11C 0.0923 0.2205 0.0976 0.052 Uiso calc R 1 . .
C C12 0.39430(18) 0.4586(3) 0.40028(11) 0.0494(7) Uani d . 1 . .
H H12A 0.4034 0.4919 0.4382 0.074 Uiso calc R 1 . .
H H12B 0.3578 0.5091 0.3727 0.074 Uiso calc R 1 . .
H H12C 0.4422 0.4561 0.3911 0.074 Uiso calc R 1 . .
C C13 0.26264(13) 0.3122(2) 0.41321(10) 0.0367(5) Uani d . 1 . .
H H13A 0.2413 0.2316 0.4122 0.055 Uiso calc R 1 . .
H H13B 0.2273 0.3626 0.3848 0.055 Uiso calc R 1 . .
H H13C 0.2707 0.3471 0.4508 0.055 Uiso calc R 1 . .
C C14 0.42327(15) 0.2115(3) 0.45355(10) 0.0460(6) Uani d . 1 . .
H H14A 0.4036 0.1298 0.4526 0.069 Uiso calc R 1 . .
H H14B 0.4293 0.2471 0.4907 0.069 Uiso calc R 1 . .
H H14C 0.4726 0.2095 0.4465 0.069 Uiso calc R 1 . .
C C15 0.54287(9) 0.25826(16) 0.21399(7) 0.0185(3) Uani d . 1 . .
H H15 0.5855 0.2391 0.2019 0.022 Uiso calc R 1 . .
C C16 0.62515(10) 0.25293(16) 0.30688(7) 0.0204(3) Uani d . 1 . .
C C17 0.63883(10) 0.16724(17) 0.35098(8) 0.0225(4) Uani d . 1 . .
C C18 0.71151(12) 0.1569(2) 0.38879(10) 0.0324(4) Uani d . 1 . .
H H18A 0.7207 0.1003 0.4187 0.039 Uiso calc R 1 . .
C C19 0.77072(13) 0.2270(2) 0.38395(11) 0.0426(6) Uani d . 1 . .
H H19A 0.8203 0.2175 0.4097 0.051 Uiso calc R 1 . .
C C20 0.75717(12) 0.3110(2) 0.34141(11) 0.0382(5) Uani d . 1 . .
H H20A 0.7981 0.3593 0.3384 0.046 Uiso calc R 1 . .
C C21 0.68516(11) 0.32726(18) 0.30256(9) 0.0261(4) Uani d . 1 . .
C C22 0.57698(11) 0.08184(18) 0.35439(8) 0.0247(4) Uani d . 1 . .
H H22A 0.5274 0.1247 0.3395 0.030 Uiso calc R 1 . .
C C23 0.57511(13) -0.0257(2) 0.31580(10) 0.0353(5) Uani d . 1 . .
H H23A 0.5706 0.0027 0.2776 0.053 Uiso calc R 1 . .
H H23B 0.5315 -0.0765 0.3147 0.053 Uiso calc R 1 . .
H H23C 0.6221 -0.0720 0.3304 0.053 Uiso calc R 1 . .
C C24 0.58400(13) 0.0399(2) 0.41440(10) 0.0365(5) Uani d . 1 . .
H H24A 0.5851 0.1096 0.4385 0.055 Uiso calc R 1 . .
H H24B 0.6310 -0.0062 0.4294 0.055 Uiso calc R 1 . .
H H24C 0.5404 -0.0107 0.4136 0.055 Uiso calc R 1 . .
C C25 0.67652(11) 0.42579(19) 0.25866(9) 0.0272(4) Uani d . 1 . .
H H25A 0.6218 0.4287 0.2355 0.033 Uiso calc R 1 . .
C C26 0.69770(14) 0.5494(2) 0.28573(10) 0.0376(5) Uani d . 1 . .
H H26A 0.6676 0.5658 0.3112 0.056 Uiso calc R 1 . .
H H26B 0.6872 0.6107 0.2561 0.056 Uiso calc R 1 . .
H H26C 0.7519 0.5507 0.3071 0.056 Uiso calc R 1 . .
C C27 0.72306(14) 0.3984(2) 0.21843(11) 0.0411(6) Uani d . 1 . .
H H27A 0.7088 0.3194 0.2012 0.062 Uiso calc R 1 . .
H H27B 0.7773 0.3987 0.2396 0.062 Uiso calc R 1 . .
H H27C 0.7128 0.4595 0.1888 0.062 Uiso calc R 1 . .
C C28 0.46910(9) 0.25978(18) 0.11824(7) 0.0208(3) Uani d . 1 . .
C C29 0.47324(10) 0.14315(19) 0.09802(8) 0.0234(4) Uani d . 1 . .
C C30 0.46624(12) 0.1284(2) 0.04083(9) 0.0334(5) Uani d . 1 . .
H H30A 0.4694 0.0501 0.0267 0.040 Uiso calc R 1 . .
C C31 0.45484(13) 0.2243(3) 0.00446(9) 0.0396(5) Uani d . 1 . .
H H31A 0.4511 0.2123 -0.0341 0.047 Uiso calc R 1 . .
C C32 0.44880(13) 0.3383(2) 0.02441(9) 0.0352(5) Uani d . 1 . .
H H32A 0.4396 0.4040 -0.0010 0.042 Uiso calc R 1 . .
C C33 0.45594(11) 0.3585(2) 0.08093(8) 0.0259(4) Uani d . 1 . .
C C34 0.48399(11) 0.03259(18) 0.13561(9) 0.0263(4) Uani d . 1 . .
H H34A 0.4747 0.0567 0.1717 0.032 Uiso calc R 1 . .
C C35 0.56497(13) -0.0169(2) 0.15032(10) 0.0348(5) Uani d . 1 . .
H H35A 0.6013 0.0464 0.1677 0.052 Uiso calc R 1 . .
H H35B 0.5746 -0.0451 0.1158 0.052 Uiso calc R 1 . .
H H35C 0.5708 -0.0838 0.1768 0.052 Uiso calc R 1 . .
C C36 0.42773(14) -0.0665(2) 0.10883(11) 0.0388(5) Uani d . 1 . .
H H36A 0.3758 -0.0352 0.0993 0.058 Uiso calc R 1 . .
H H36B 0.4337 -0.1330 0.1356 0.058 Uiso calc R 1 . .
H H36C 0.4375 -0.0950 0.0744 0.058 Uiso calc R 1 . .
C C37 0.45387(13) 0.4857(2) 0.10222(9) 0.0319(5) Uani d . 1 . .
H H37A 0.4339 0.4823 0.1353 0.038 Uiso calc R 1 . .
C C38 0.53453(15) 0.5380(2) 0.12273(11) 0.0441(6) Uani d . 1 . .
H H38A 0.5675 0.4841 0.1508 0.066 Uiso calc R 1 . .
H H38B 0.5332 0.6166 0.1399 0.066 Uiso calc R 1 . .
H H38C 0.5543 0.5465 0.0906 0.066 Uiso calc R 1 . .
C C39 0.40268(16) 0.5706(2) 0.05834(11) 0.0449(6) Uani d . 1 . .
H H39A 0.3512 0.5375 0.0449 0.067 Uiso calc R 1 . .
H H39B 0.4229 0.5795 0.0264 0.067 Uiso calc R 1 . .
H H39C 0.4013 0.6491 0.0757 0.067 Uiso calc R 1 . .
C C5L 0.81056(15) 0.0907(2) 0.06760(10) 0.0519(10) Uani d PGD 0.800(5) A 1
C C6L 0.81808(14) 0.2116(2) 0.08157(11) 0.0462(9) Uani d PGD 0.800(5) A 1
H H6L 0.8667 0.2485 0.0914 0.055 Uiso calc PR 0.800(5) A 1
C C7L 0.75450(18) 0.27851(18) 0.08111(12) 0.0606(11) Uani d PGD 0.800(5) A 1
H H7L 0.7596 0.3611 0.0907 0.073 Uiso calc PR 0.800(5) A 1
C C8L 0.68339(14) 0.2245(3) 0.06669(12) 0.0651(14) Uani d PGD 0.800(5) A 1
H H8L 0.6399 0.2702 0.0664 0.078 Uiso calc PR 0.800(5) A 1
C C9L 0.67587(14) 0.1036(3) 0.05272(12) 0.0628(13) Uani d PGD 0.800(5) A 1
H H9L 0.6273 0.0667 0.0429 0.075 Uiso calc PR 0.800(5) A 1
C C10L 0.73945(18) 0.03674(19) 0.05318(11) 0.069(2) Uani d PGD 0.800(5) A 1
H H10L 0.7343 -0.0459 0.0436 0.083 Uiso calc PR 0.800(5) A 1
C C11L 0.8786(3) 0.0161(5) 0.06959(18) 0.0745(15) Uani d PD 0.800(5) A 1
H H11D 0.9246 0.0650 0.0832 0.112 Uiso calc PR 0.800(5) A 1
H H11E 0.8739 -0.0139 0.0316 0.112 Uiso calc PR 0.800(5) A 1
H H11F 0.8817 -0.0517 0.0953 0.112 Uiso calc PR 0.800(5) A 1
C C41 0.7366(5) 0.1612(8) 0.0655(5) 0.055(4) Uiso d PGD 0.200(5) A 2
C C42 0.7972(6) 0.2407(7) 0.0768(5) 0.038(4) Uiso d PGD 0.200(5) A 2
H H42 0.7889 0.3239 0.0803 0.046 Uiso calc PR 0.200(5) A 2
C C43 0.8701(5) 0.1984(9) 0.0830(5) 0.051(4) Uiso d PGD 0.200(5) A 2
H H43 0.9115 0.2528 0.0907 0.061 Uiso calc PR 0.200(5) A 2
C C44 0.8822(5) 0.0767(9) 0.0778(5) 0.062(5) Uiso d PGD 0.200(5) A 2
H H44 0.9320 0.0479 0.0820 0.075 Uiso calc PR 0.200(5) A 2
C C45 0.8216(6) -0.0028(7) 0.0665(6) 0.060(4) Uiso d PGD 0.200(5) A 2
H H45 0.8299 -0.0860 0.0629 0.072 Uiso calc PR 0.200(5) A 2
C C46 0.7487(5) 0.0394(8) 0.0603(6) 0.049(6) Uiso d PGD 0.200(5) A 2
H H46 0.7073 -0.0149 0.0526 0.059 Uiso calc PR 0.200(5) A 2
C C47 0.6630(18) 0.205(2) 0.0605(13) 0.098(10) Uiso d PD 0.200(5) A 2

loop_
_atom_site_aniso_label
_atom_site_aniso_U_11
_atom_site_aniso_U_22
_atom_site_aniso_U_33
_atom_site_aniso_U_12
_atom_site_aniso_U_13
_atom_site_aniso_U_23
Sm1 0.01623(4) 0.01574(4) 0.01597(4) -0.00062(3) 0.00758(3) -0.00064(3)
Si1 0.0259(3) 0.0278(3) 0.0180(2) 0.0036(2) 0.0057(2) 0.00060(19)
Si2 0.0272(3) 0.0298(3) 0.0179(2) 0.0023(2) 0.0087(2) -0.00247(19)
N1 0.0165(6) 0.0232(7) 0.0158(6) -0.0016(6) 0.0039(5) -0.0016(6)
N2 0.0187(7) 0.0236(8) 0.0152(7) -0.0011(6) 0.0062(5) -0.0009(6)
O1L 0.0267(7) 0.0185(6) 0.0371(8) -0.0012(5) 0.0135(6) -0.0028(5)
C1L 0.0320(11) 0.0212(10) 0.0480(13) 0.0030(8) 0.0155(10) 0.0002(9)
C2L 0.0521(15) 0.0253(11) 0.088(2) 0.0059(11) 0.0357(15) 0.0123(13)
C3L 0.0451(16) 0.0280(14) 0.141(4) -0.0092(11) 0.0318(19) -0.0171(17)
C4L 0.0299(11) 0.0251(11) 0.0512(14) -0.0061(8) 0.0132(10) -0.0071(9)
C1 0.0174(7) 0.0227(9) 0.0187(8) -0.0003(6) 0.0064(6) -0.0009(6)
C2 0.0209(8) 0.0200(9) 0.0201(8) -0.0029(6) 0.0084(7) -0.0041(6)
C3 0.0214(8) 0.0164(8) 0.0242(9) -0.0014(6) 0.0104(7) -0.0027(6)
C4 0.0203(8) 0.0185(8) 0.0232(9) 0.0006(6) 0.0104(7) 0.0036(6)
C5 0.0217(8) 0.0229(9) 0.0198(8) 0.0016(7) 0.0095(7) 0.0042(7)
C6 0.0216(8) 0.0226(9) 0.0195(8) -0.0002(7) 0.0106(6) -0.0002(7)
C7 0.0191(8) 0.0228(8) 0.0208(8) 0.0015(7) 0.0101(7) -0.0016(7)
C8 0.0167(8) 0.0207(8) 0.0207(8) 0.0021(6) 0.0065(6) 0.0004(7)
C9 0.0493(14) 0.0501(14) 0.0207(10) 0.0122(11) 0.0088(9) -0.0021(9)
C10 0.0444(13) 0.0346(12) 0.0330(12) 0.0013(10) 0.0147(10) 0.0097(9)
C11 0.0265(10) 0.0372(12) 0.0339(11) 0.0048(8) 0.0010(9) -0.0007(9)
C12 0.0668(18) 0.0473(15) 0.0345(13) -0.0208(13) 0.0161(13) -0.0143(11)
C13 0.0368(12) 0.0508(14) 0.0281(11) 0.0104(10) 0.0181(9) -0.0029(9)
C14 0.0472(14) 0.0646(18) 0.0217(10) 0.0222(12) 0.0039(10) -0.0034(10)
C15 0.0167(7) 0.0200(9) 0.0204(8) -0.0027(6) 0.0081(6) -0.0030(6)
C16 0.0168(7) 0.0241(10) 0.0196(8) 0.0001(6) 0.0044(6) -0.0030(6)
C17 0.0213(9) 0.0236(9) 0.0212(9) -0.0001(7) 0.0042(7) -0.0021(7)
C18 0.0270(10) 0.0343(11) 0.0295(11) 0.0007(8) -0.0009(8) 0.0044(8)
C19 0.0231(10) 0.0487(14) 0.0440(13) -0.0043(10) -0.0076(9) 0.0074(11)
C20 0.0209(10) 0.0434(13) 0.0448(14) -0.0090(9) 0.0019(9) 0.0052(10)
C21 0.0214(9) 0.0301(11) 0.0262(10) -0.0030(7) 0.0063(7) -0.0011(8)
C22 0.0220(9) 0.0252(10) 0.0261(10) 0.0023(7) 0.0061(7) 0.0048(7)
C23 0.0340(11) 0.0263(11) 0.0421(13) -0.0010(8) 0.0066(10) -0.0027(9)
C24 0.0333(11) 0.0452(13) 0.0334(12) 0.0061(9) 0.0138(10) 0.0135(10)
C25 0.0232(9) 0.0323(11) 0.0268(10) -0.0077(8) 0.0087(8) -0.0003(8)
C26 0.0380(12) 0.0345(12) 0.0367(13) -0.0116(9) 0.0062(10) 0.0008(9)
C27 0.0353(12) 0.0526(15) 0.0429(14) -0.0058(10) 0.0230(11) 0.0034(11)
C28 0.0158(7) 0.0324(10) 0.0163(7) -0.0003(7) 0.0079(6) -0.0013(7)
C29 0.0162(8) 0.0358(11) 0.0201(9) 0.0002(7) 0.0083(7) -0.0057(7)
C30 0.0289(11) 0.0486(14) 0.0243(11) 0.0027(9) 0.0105(9) -0.0123(9)
C31 0.0362(11) 0.0674(16) 0.0164(9) 0.0082(11) 0.0099(8) -0.0056(10)
C32 0.0333(11) 0.0569(15) 0.0180(10) 0.0090(10) 0.0117(9) 0.0069(9)
C33 0.0209(9) 0.0391(11) 0.0194(9) 0.0012(8) 0.0087(7) 0.0028(8)
C34 0.0259(9) 0.0289(10) 0.0276(10) -0.0001(7) 0.0134(8) -0.0083(8)
C35 0.0315(11) 0.0360(12) 0.0379(12) 0.0075(9) 0.0124(9) -0.0014(9)
C36 0.0368(12) 0.0381(13) 0.0464(14) -0.0073(9) 0.0196(11) -0.0139(10)
C37 0.0393(12) 0.0346(11) 0.0273(11) 0.0022(9) 0.0184(9) 0.0079(8)
C38 0.0524(15) 0.0481(15) 0.0315(12) -0.0134(12) 0.0125(11) 0.0088(10)
C39 0.0555(16) 0.0442(14) 0.0435(14) 0.0099(12) 0.0279(12) 0.0176(11)
C5L 0.072(3) 0.060(2) 0.0218(15) -0.0081(18) 0.0130(15) 0.0029(13)
C6L 0.052(2) 0.047(2) 0.0368(18) -0.0155(19) 0.0085(15) 0.0015(15)
C7L 0.067(3) 0.057(2) 0.055(2) -0.014(2) 0.0138(19) 0.0053(18)
C8L 0.062(3) 0.091(4) 0.038(2) -0.005(3) 0.0100(19) 0.010(2)
C9L 0.066(3) 0.090(3) 0.0342(18) -0.038(2) 0.0181(18) -0.0124(18)
C10L 0.115(5) 0.073(3) 0.0235(18) -0.056(3) 0.026(2) -0.0122(16)
C11L 0.100(4) 0.086(4) 0.035(2) 0.017(3) 0.016(2) -0.005(2)

loop_
_atom_type_symbol
_atom_type_description
_atom_type_scat_dispersion_real
_atom_type_scat_dispersion_imag
_atom_type_scat_source
C C 0.0033 0.0016 'International Tables Vol C Tables 4.2.6.8 and 6.1.1.4'
H H 0.0000 0.0000 'International Tables Vol C Tables 4.2.6.8 and 6.1.1.4'
N N 0.0061 0.0033 'International Tables Vol C Tables 4.2.6.8 and 6.1.1.4'
O O 0.0106 0.0060 'International Tables Vol C Tables 4.2.6.8 and 6.1.1.4'
Si Si 0.0817 0.0704 'International Tables Vol C Tables 4.2.6.8 and 6.1.1.4'
Sm Sm -0.1638 3.4418 'International Tables Vol C Tables 4.2.6.8 and 6.1.1.4'

loop_
_geom_angle_atom_site_label_1
_geom_angle_atom_site_label_2
_geom_angle_atom_site_label_3
_geom_angle_site_symmetry_1
_geom_angle_site_symmetry_3
_geom_angle
_geom_angle_publ_flag
N2 Sm1 O1L . . 86.99(5) ?
N2 Sm1 N1 . . 54.31(5) ?
O1L Sm1 N1 . . 85.08(5) ?
N2 Sm1 C2 . . 90.50(5) ?
O1L Sm1 C2 . . 133.79(5) ?
N1 Sm1 C2 . . 128.89(5) ?
N2 Sm1 C8 . . 124.06(6) ?
O1L Sm1 C8 . . 84.70(5) ?
N1 Sm1 C8 . . 169.74(6) ?
C2 Sm1 C8 . . 59.23(6) ?
N2 Sm1 C7 . . 153.23(6) ?
O1L Sm1 C7 . . 81.34(5) ?
N1 Sm1 C7 . . 146.91(5) ?
C2 Sm1 C7 . . 80.63(6) ?
C8 Sm1 C7 . . 31.16(6) ?
N2 Sm1 C1 . . 100.20(5) ?
O1L Sm1 C1 . . 104.13(5) ?
N1 Sm1 C1 . . 152.96(5) ?
C2 Sm1 C1 . . 31.38(6) ?
C8 Sm1 C1 . . 31.39(5) ?
C7 Sm1 C1 . . 60.11(6) ?
N2 Sm1 C5 . . 145.04(5) ?
O1L Sm1 C5 . . 122.77(5) ?
N1 Sm1 C5 . . 106.09(6) ?
C2 Sm1 C5 . . 81.41(6) ?
C8 Sm1 C5 . . 80.38(6) ?
C7 Sm1 C5 . . 58.74(6) ?
C1 Sm1 C5 . . 90.40(6) ?
N2 Sm1 C3 . . 97.91(5) ?
O1L Sm1 C3 . . 163.42(5) ?
N1 Sm1 C3 . . 110.66(5) ?
C2 Sm1 C3 . . 31.05(6) ?
C8 Sm1 C3 . . 79.43(6) ?
C7 Sm1 C3 . . 87.45(6) ?
C1 Sm1 C3 . . 59.48(6) ?
C5 Sm1 C3 . . 59.24(6) ?
N2 Sm1 C4 . . 118.02(5) ?
O1L Sm1 C4 . . 153.61(5) ?
N1 Sm1 C4 . . 102.26(5) ?
C2 Sm1 C4 . . 59.30(6) ?
C8 Sm1 C4 . . 87.38(6) ?
C7 Sm1 C4 . . 78.92(6) ?
C1 Sm1 C4 . . 80.86(6) ?
C5 Sm1 C4 . . 30.86(6) ?
C3 Sm1 C4 . . 30.82(6) ?
N2 Sm1 C6 . . 175.52(5) ?
O1L Sm1 C6 . . 95.43(5) ?
N1 Sm1 C6 . . 122.05(5) ?
C2 Sm1 C6 . . 90.53(6) ?
C8 Sm1 C6 . . 60.04(6) ?
C7 Sm1 C6 . . 31.22(6) ?
C1 Sm1 C6 . . 82.89(6) ?
C5 Sm1 C6 . . 31.06(6) ?
C3 Sm1 C6 . . 80.81(6) ?
C4 Sm1 C6 . . 59.06(6) ?
N2 Sm1 C15 . . 27.35(5) ?
O1L Sm1 C15 . . 88.92(5) ?
N1 Sm1 C15 . . 27.34(5) ?
C2 Sm1 C15 . . 108.63(5) ?
C8 Sm1 C15 . . 151.24(5) ?
C7 Sm1 C15 . . 169.76(6) ?
C1 Sm1 C15 . . 126.09(5) ?
C5 Sm1 C15 . . 125.79(6) ?
C3 Sm1 C15 . . 102.73(5) ?
C4 Sm1 C15 . . 109.33(5) ?
C6 Sm1 C15 . . 148.67(5) ?
C10 Si1 C9 . . 108.28(12) ?
C10 Si1 C11 . . 106.84(11) ?
C9 Si1 C11 . . 110.13(11) ?
C10 Si1 C1 . . 110.74(10) ?
C9 Si1 C1 . . 111.09(10) ?
C11 Si1 C1 . . 109.66(10) ?
C13 Si2 C14 . . 109.18(12) ?
C13 Si2 C12 . . 108.30(13) ?
C14 Si2 C12 . . 108.59(14) ?
C13 Si2 C6 . . 108.46(10) ?
C14 Si2 C6 . . 112.37(10) ?
C12 Si2 C6 . . 109.86(10) ?
C15 N1 C16 . . 117.02(14) ?
C15 N1 Sm1 . . 90.10(10) ?
C16 N1 Sm1 . . 152.46(11) ?
C15 N2 C28 . . 117.72(14) ?
C15 N2 Sm1 . . 93.79(10) ?
C28 N2 Sm1 . . 142.32(11) ?
C4L O1L C1L . . 108.72(15) ?
C4L O1L Sm1 . . 120.88(12) ?
C1L O1L Sm1 . . 129.95(12) ?
O1L C1L C2L . . 104.99(18) ?
O1L C1L H1LA . . 110.7 ?
C2L C1L H1LA . . 110.7 ?
O1L C1L H1LB . . 110.7 ?
C2L C1L H1LB . . 110.7 ?
H1LA C1L H1LB . . 108.8 ?
C3L C2L C1L . . 103.6(2) ?
C3L C2L H2LA . . 111.0 ?
C1L C2L H2LA . . 111.0 ?
C3L C2L H2LB . . 111.0 ?
C1L C2L H2LB . . 111.0 ?
H2LA C2L H2LB . . 109.0 ?
C2L C3L C4L . . 104.1(2) ?
C2L C3L H3LA . . 110.9 ?
C4L C3L H3LA . . 110.9 ?
C2L C3L H3LB . . 110.9 ?
C4L C3L H3LB . . 110.9 ?
H3LA C3L H3LB . . 109.0 ?
O1L C4L C3L . . 105.69(19) ?
O1L C4L H4LA . . 110.6 ?
C3L C4L H4LA . . 110.6 ?
O1L C4L H4LB . . 110.6 ?
C3L C4L H4LB . . 110.6 ?
H4LA C4L H4LB . . 108.7 ?
C2 C1 C8 . . 131.28(17) ?
C2 C1 Si1 . . 116.16(13) ?
C8 C1 Si1 . . 112.56(13) ?
C2 C1 Sm1 . . 73.47(10) ?
C8 C1 Sm1 . . 73.99(10) ?
Si1 C1 Sm1 . . 132.91(9) ?
C3 C2 C1 . . 135.86(17) ?
C3 C2 Sm1 . . 75.82(11) ?
C1 C2 Sm1 . . 75.16(10) ?
C3 C2 H2 . . 112.1 ?
C1 C2 H2 . . 112.1 ?
Sm1 C2 H2 . . 131.8 ?
C4 C3 C2 . . 135.30(17) ?
C4 C3 Sm1 . . 74.76(10) ?
C2 C3 Sm1 . . 73.13(10) ?
C4 C3 H3 . . 112.3 ?
C2 C3 H3 . . 112.3 ?
Sm1 C3 H3 . . 136.7 ?
C3 C4 C5 . . 136.25(17) ?
C3 C4 Sm1 . . 74.42(10) ?
C5 C4 Sm1 . . 74.14(10) ?
C3 C4 H4 . . 111.9 ?
C5 C4 H4 . . 111.9 ?
Sm1 C4 H4 . . 136.7 ?
C4 C5 C6 . . 135.70(18) ?
C4 C5 Sm1 . . 75.00(10) ?
C6 C5 Sm1 . . 75.36(10) ?
C4 C5 H5 . . 112.2 ?
C6 C5 H5 . . 112.2 ?
Sm1 C5 H5 . . 132.7 ?
C5 C6 C7 . . 130.70(17) ?
C5 C6 Si2 . . 116.62(14) ?
C7 C6 Si2 . . 112.67(13) ?
C5 C6 Sm1 . . 73.58(10) ?
C7 C6 Sm1 . . 73.23(10) ?
Si2 C6 Sm1 . . 133.29(9) ?
C8 C7 C6 . . 137.64(17) ?
C8 C7 Sm1 . . 74.14(10) ?
C6 C7 Sm1 . . 75.55(10) ?
C8 C7 H7 . . 111.2 ?
C6 C7 H7 . . 111.2 ?
Sm1 C7 H7 . . 136.4 ?
C7 C8 C1 . . 136.98(17) ?
C7 C8 Sm1 . . 74.70(10) ?
C1 C8 Sm1 . . 74.61(10) ?
C7 C8 H8 . . 111.5 ?
C1 C8 H8 . . 111.5 ?
Sm1 C8 H8 . . 136.2 ?
Si1 C9 H9A . . 109.5 ?
Si1 C9 H9B . . 109.5 ?
H9A C9 H9B . . 109.5 ?
Si1 C9 H9C . . 109.5 ?
H9A C9 H9C . . 109.5 ?
H9B C9 H9C . . 109.5 ?
Si1 C10 H10A . . 109.5 ?
Si1 C10 H10B . . 109.5 ?
H10A C10 H10B . . 109.5 ?
Si1 C10 H10C . . 109.5 ?
H10A C10 H10C . . 109.5 ?
H10B C10 H10C . . 109.5 ?
Si1 C11 H11A . . 109.5 ?
Si1 C11 H11B . . 109.5 ?
H11A C11 H11B . . 109.5 ?
Si1 C11 H11C . . 109.5 ?
H11A C11 H11C . . 109.5 ?
H11B C11 H11C . . 109.5 ?
Si2 C12 H12A . . 109.5 ?
Si2 C12 H12B . . 109.5 ?
H12A C12 H12B . . 109.5 ?
Si2 C12 H12C . . 109.5 ?
H12A C12 H12C . . 109.5 ?
H12B C12 H12C . . 109.5 ?
Si2 C13 H13A . . 109.5 ?
Si2 C13 H13B . . 109.5 ?
H13A C13 H13B . . 109.5 ?
Si2 C13 H13C . . 109.5 ?
H13A C13 H13C . . 109.5 ?
H13B C13 H13C . . 109.5 ?
Si2 C14 H14A . . 109.5 ?
Si2 C14 H14B . . 109.5 ?
H14A C14 H14B . . 109.5 ?
Si2 C14 H14C . . 109.5 ?
H14A C14 H14C . . 109.5 ?
H14B C14 H14C . . 109.5 ?
N1 C15 N2 . . 120.10(15) ?
N1 C15 Sm1 . . 62.55(9) ?
N2 C15 Sm1 . . 58.86(9) ?
N1 C15 H15 . . 120.0 ?
N2 C15 H15 . . 120.0 ?
Sm1 C15 H15 . . 168.4 ?
C21 C16 C17 . . 119.70(16) ?
C21 C16 N1 . . 122.01(16) ?
C17 C16 N1 . . 118.29(16) ?
C18 C17 C16 . . 119.07(18) ?
C18 C17 C22 . . 120.12(18) ?
C16 C17 C22 . . 120.65(16) ?
C19 C18 C17 . . 121.5(2) ?
C19 C18 H18A . . 119.2 ?
C17 C18 H18A . . 119.2 ?
C20 C19 C18 . . 119.3(2) ?
C20 C19 H19A . . 120.3 ?
C18 C19 H19A . . 120.3 ?
C19 C20 C21 . . 122.0(2) ?
C19 C20 H20A . . 119.0 ?
C21 C20 H20A . . 119.0 ?
C20 C21 C16 . . 118.33(19) ?
C20 C21 C25 . . 117.27(18) ?
C16 C21 C25 . . 124.40(17) ?
C17 C22 C23 . . 109.41(17) ?
C17 C22 C24 . . 114.06(18) ?
C23 C22 C24 . . 110.47(18) ?
C17 C22 H22A . . 107.6 ?
C23 C22 H22A . . 107.6 ?
C24 C22 H22A . . 107.6 ?
C22 C23 H23A . . 109.5 ?
C22 C23 H23B . . 109.5 ?
H23A C23 H23B . . 109.5 ?
C22 C23 H23C . . 109.5 ?
H23A C23 H23C . . 109.5 ?
H23B C23 H23C . . 109.5 ?
C22 C24 H24A . . 109.5 ?
C22 C24 H24B . . 109.5 ?
H24A C24 H24B . . 109.5 ?
C22 C24 H24C . . 109.5 ?
H24A C24 H24C . . 109.5 ?
H24B C24 H24C . . 109.5 ?
C21 C25 C26 . . 112.25(18) ?
C21 C25 C27 . . 111.45(19) ?
C26 C25 C27 . . 110.28(18) ?
C21 C25 H25A . . 107.5 ?
C26 C25 H25A . . 107.5 ?
C27 C25 H25A . . 107.5 ?
C25 C26 H26A . . 109.5 ?
C25 C26 H26B . . 109.5 ?
H26A C26 H26B . . 109.5 ?
C25 C26 H26C . . 109.5 ?
H26A C26 H26C . . 109.5 ?
H26B C26 H26C . . 109.5 ?
C25 C27 H27A . . 109.5 ?
C25 C27 H27B . . 109.5 ?
H27A C27 H27B . . 109.5 ?
C25 C27 H27C . . 109.5 ?
H27A C27 H27C . . 109.5 ?
H27B C27 H27C . . 109.5 ?
C29 C28 C33 . . 120.34(17) ?
C29 C28 N2 . . 121.02(17) ?
C33 C28 N2 . . 118.63(17) ?
C30 C29 C28 . . 118.33(19) ?
C30 C29 C34 . . 118.85(19) ?
C28 C29 C34 . . 122.81(16) ?
C31 C30 C29 . . 121.7(2) ?
C31 C30 H30A . . 119.2 ?
C29 C30 H30A . . 119.2 ?
C30 C31 C32 . . 119.56(19) ?
C30 C31 H31A . . 120.2 ?
C32 C31 H31A . . 120.2 ?
C31 C32 C33 . . 121.3(2) ?
C31 C32 H32A . . 119.3 ?
C33 C32 H32A . . 119.3 ?
C32 C33 C28 . . 118.7(2) ?
C32 C33 C37 . . 119.99(19) ?
C28 C33 C37 . . 121.19(17) ?
C29 C34 C36 . . 112.09(19) ?
C29 C34 C35 . . 111.93(17) ?
C36 C34 C35 . . 109.20(18) ?
C29 C34 H34A . . 107.8 ?
C36 C34 H34A . . 107.8 ?
C35 C34 H34A . . 107.8 ?
C34 C35 H35A . . 109.5 ?
C34 C35 H35B . . 109.5 ?
H35A C35 H35B . . 109.5 ?
C34 C35 H35C . . 109.5 ?
H35A C35 H35C . . 109.5 ?
H35B C35 H35C . . 109.5 ?
C34 C36 H36A . . 109.5 ?
C34 C36 H36B . . 109.5 ?
H36A C36 H36B . . 109.5 ?
C34 C36 H36C . . 109.5 ?
H36A C36 H36C . . 109.5 ?
H36B C36 H36C . . 109.5 ?
C33 C37 C39 . . 113.9(2) ?
C33 C37 C38 . . 110.19(19) ?
C39 C37 C38 . . 109.1(2) ?
C33 C37 H37A . . 107.8 ?
C39 C37 H37A . . 107.8 ?
C38 C37 H37A . . 107.8 ?
C37 C38 H38A . . 109.5 ?
C37 C38 H38B . . 109.5 ?
H38A C38 H38B . . 109.5 ?
C37 C38 H38C . . 109.5 ?
H38A C38 H38C . . 109.5 ?
H38B C38 H38C . . 109.5 ?
C37 C39 H39A . . 109.5 ?
C37 C39 H39B . . 109.5 ?
H39A C39 H39B . . 109.5 ?
C37 C39 H39C . . 109.5 ?
H39A C39 H39C . . 109.5 ?
H39B C39 H39C . . 109.5 ?
C6L C5L C10L . . 120.0 ?
C6L C5L C11L . . 120.9(3) ?
C10L C5L C11L . . 119.1(3) ?
C7L C6L C5L . . 120.0 ?
C7L C6L H6L . . 120.0 ?
C5L C6L H6L . . 120.0 ?
C6L C7L C8L . . 120.0 ?
C6L C7L H7L . . 120.0 ?
C8L C7L H7L . . 120.0 ?
C9L C8L C7L . . 120.0 ?
C9L C8L H8L . . 120.0 ?
C7L C8L H8L . . 120.0 ?
C8L C9L C10L . . 120.0 ?
C8L C9L H9L . . 120.0 ?
C10L C9L H9L . . 120.0 ?
C9L C10L C5L . . 120.0 ?
C9L C10L H10L . . 120.0 ?
C5L C10L H10L . . 120.0 ?
C42 C41 C46 . . 120.0 ?
C42 C41 C47 . . 119.6(7) ?
C46 C41 C47 . . 120.4(7) ?
C41 C42 C43 . . 120.0 ?
C41 C42 H42 . . 120.0 ?
C43 C42 H42 . . 120.0 ?
C44 C43 C42 . . 120.0 ?
C44 C43 H43 . . 120.0 ?
C42 C43 H43 . . 120.0 ?
C45 C44 C43 . . 120.0 ?
C45 C44 H44 . . 120.0 ?
C43 C44 H44 . . 120.0 ?
C44 C45 C46 . . 120.0 ?
C44 C45 H45 . . 120.0 ?
C46 C45 H45 . . 120.0 ?
C45 C46 C41 . . 120.0 ?
C45 C46 H46 . . 120.0 ?
C41 C46 H46 . . 120.0 ?

loop_
_geom_bond_atom_site_label_1
_geom_bond_atom_site_label_2
_geom_bond_site_symmetry_2
_geom_bond_distance
_geom_bond_publ_flag
Sm1 N2 . 2.4699(15) ?
Sm1 O1L . 2.4731(14) ?
Sm1 N1 . 2.5555(15) ?
Sm1 C2 . 2.6160(19) ?
Sm1 C8 . 2.6297(18) ?
Sm1 C7 . 2.6369(18) ?
Sm1 C1 . 2.6377(19) ?
Sm1 C5 . 2.6439(18) ?
Sm1 C3 . 2.6504(18) ?
Sm1 C4 . 2.6549(18) ?
Sm1 C6 . 2.6668(17) ?
Sm1 C15 . 2.8796(17) ?
Si1 C10 . 1.867(2) ?
Si1 C9 . 1.868(2) ?
Si1 C11 . 1.873(2) ?
Si1 C1 . 1.8844(19) ?
Si2 C13 . 1.867(2) ?
Si2 C14 . 1.868(2) ?
Si2 C12 . 1.871(3) ?
Si2 C6 . 1.8784(19) ?
N1 C15 . 1.323(2) ?
N1 C16 . 1.428(2) ?
N2 C15 . 1.326(2) ?
N2 C28 . 1.424(2) ?
O1L C4L . 1.451(2) ?
O1L C1L . 1.466(2) ?
C1L C2L . 1.490(3) ?
C1L H1LA . 0.9900 ?
C1L H1LB . 0.9900 ?
C2L C3L . 1.479(4) ?
C2L H2LA . 0.9900 ?
C2L H2LB . 0.9900 ?
C3L C4L . 1.500(4) ?
C3L H3LA . 0.9900 ?
C3L H3LB . 0.9900 ?
C4L H4LA . 0.9900 ?
C4L H4LB . 0.9900 ?
C1 C2 . 1.421(3) ?
C1 C8 . 1.425(2) ?
C2 C3 . 1.410(3) ?
C2 H2 . 0.9500 ?
C3 C4 . 1.410(3) ?
C3 H3 . 0.9500 ?
C4 C5 . 1.410(3) ?
C4 H4 . 0.9500 ?
C5 C6 . 1.422(3) ?
C5 H5 . 0.9500 ?
C6 C7 . 1.428(3) ?
C7 C8 . 1.414(3) ?
C7 H7 . 0.9500 ?
C8 H8 . 0.9500 ?
C9 H9A . 0.9800 ?
C9 H9B . 0.9800 ?
C9 H9C . 0.9800 ?
C10 H10A . 0.9800 ?
C10 H10B . 0.9800 ?
C10 H10C . 0.9800 ?
C11 H11A . 0.9800 ?
C11 H11B . 0.9800 ?
C11 H11C . 0.9800 ?
C12 H12A . 0.9800 ?
C12 H12B . 0.9800 ?
C12 H12C . 0.9800 ?
C13 H13A . 0.9800 ?
C13 H13B . 0.9800 ?
C13 H13C . 0.9800 ?
C14 H14A . 0.9800 ?
C14 H14B . 0.9800 ?
C14 H14C . 0.9800 ?
C15 H15 . 0.9500 ?
C16 C21 . 1.416(3) ?
C16 C17 . 1.419(3) ?
C17 C18 . 1.389(3) ?
C17 C22 . 1.511(3) ?
C18 C19 . 1.381(3) ?
C18 H18A . 0.9500 ?
C19 C20 . 1.378(3) ?
C19 H19A . 0.9500 ?
C20 C21 . 1.397(3) ?
C20 H20A . 0.9500 ?
C21 C25 . 1.523(3) ?
C22 C23 . 1.530(3) ?
C22 C24 . 1.531(3) ?
C22 H22A . 1.0000 ?
C23 H23A . 0.9800 ?
C23 H23B . 0.9800 ?
C23 H23C . 0.9800 ?
C24 H24A . 0.9800 ?
C24 H24B . 0.9800 ?
C24 H24C . 0.9800 ?
C25 C26 . 1.533(3) ?
C25 C27 . 1.536(3) ?
C25 H25A . 1.0000 ?
C26 H26A . 0.9800 ?
C26 H26B . 0.9800 ?
C26 H26C . 0.9800 ?
C27 H27A . 0.9800 ?
C27 H27B . 0.9800 ?
C27 H27C . 0.9800 ?
C28 C29 . 1.406(3) ?
C28 C33 . 1.413(3) ?
C29 C30 . 1.397(3) ?
C29 C34 . 1.524(3) ?
C30 C31 . 1.376(4) ?
C30 H30A . 0.9500 ?
C31 C32 . 1.383(4) ?
C31 H31A . 0.9500 ?
C32 C33 . 1.389(3) ?
C32 H32A . 0.9500 ?
C33 C37 . 1.520(3) ?
C34 C36 . 1.525(3) ?
C34 C35 . 1.532(3) ?
C34 H34A . 1.0000 ?
C35 H35A . 0.9800 ?
C35 H35B . 0.9800 ?
C35 H35C . 0.9800 ?
C36 H36A . 0.9800 ?
C36 H36B . 0.9800 ?
C36 H36C . 0.9800 ?
C37 C39 . 1.534(3) ?
C37 C38 . 1.536(3) ?
C37 H37A . 1.0000 ?
C38 H38A . 0.9800 ?
C38 H38B . 0.9800 ?
C38 H38C . 0.9800 ?
C39 H39A . 0.9800 ?
C39 H39B . 0.9800 ?
C39 H39C . 0.9800 ?
C5L C6L . 1.3900 ?
C5L C10L . 1.3900 ?
C5L C11L . 1.497(5) ?
C6L C7L . 1.3900 ?
C6L H6L . 0.9500 ?
C7L C8L . 1.3900 ?
C7L H7L . 0.9500 ?
C8L C9L . 1.3900 ?
C8L H8L . 0.9500 ?
C9L C10L . 1.3900 ?
C9L H9L . 0.9500 ?
C10L H10L . 0.9500 ?
C11L H11D . 0.9800 ?
C11L H11E . 0.9800 ?
C11L H11F . 0.9800 ?
C41 C42 . 1.3900 ?
C41 C46 . 1.3900 ?
C41 C47 . 1.41(3) ?
C42 C43 . 1.3900 ?
C42 H42 . 0.9500 ?
C43 C44 . 1.3900 ?
C43 H43 . 0.9500 ?
C44 C45 . 1.3900 ?
C44 H44 . 0.9500 ?
C45 C46 . 1.3900 ?
C45 H45 . 0.9500 ?
C46 H46 . 0.9500 ?

loop_
_geom_torsion_atom_site_label_1
_geom_torsion_atom_site_label_2
_geom_torsion_atom_site_label_3
_geom_torsion_atom_site_label_4
_geom_torsion_site_symmetry_1
_geom_torsion_site_symmetry_2
_geom_torsion_site_symmetry_3
_geom_torsion_site_symmetry_4
_geom_torsion
_geom_torsion_publ_flag
N2 Sm1 N1 C15 . . . . -7.36(10) ?
O1L Sm1 N1 C15 . . . . -97.18(11) ?
C2 Sm1 N1 C15 . . . . 48.20(13) ?
C8 Sm1 N1 C15 . . . . -91.8(3) ?
C7 Sm1 N1 C15 . . . . -163.04(11) ?
C1 Sm1 N1 C15 . . . . 14.56(18) ?
C5 Sm1 N1 C15 . . . . 140.10(11) ?
C3 Sm1 N1 C15 . . . . 77.50(11) ?
C4 Sm1 N1 C15 . . . . 108.48(11) ?
C6 Sm1 N1 C15 . . . . 169.48(10) ?
N2 Sm1 N1 C16 . . . . -177.8(3) ?
O1L Sm1 N1 C16 . . . . 92.4(3) ?
C2 Sm1 N1 C16 . . . . -122.2(2) ?
C8 Sm1 N1 C16 . . . . 97.7(4) ?
C7 Sm1 N1 C16 . . . . 26.5(3) ?
C1 Sm1 N1 C16 . . . . -155.9(2) ?
C5 Sm1 N1 C16 . . . . -30.4(3) ?
C3 Sm1 N1 C16 . . . . -93.0(3) ?
C4 Sm1 N1 C16 . . . . -62.0(3) ?
C6 Sm1 N1 C16 . . . . -1.0(3) ?
C15 Sm1 N1 C16 . . . . -170.4(3) ?
O1L Sm1 N2 C15 . . . . 93.46(11) ?
N1 Sm1 N2 C15 . . . . 7.35(10) ?
C2 Sm1 N2 C15 . . . . -132.71(11) ?
C8 Sm1 N2 C15 . . . . 174.99(10) ?
C7 Sm1 N2 C15 . . . . 157.41(12) ?
C1 Sm1 N2 C15 . . . . -162.72(11) ?
C5 Sm1 N2 C15 . . . . -57.08(15) ?
C3 Sm1 N2 C15 . . . . -102.45(11) ?
C4 Sm1 N2 C15 . . . . -77.71(12) ?
O1L Sm1 N2 C28 . . . . -118.5(2) ?
N1 Sm1 N2 C28 . . . . 155.4(2) ?
C2 Sm1 N2 C28 . . . . 15.3(2) ?
C8 Sm1 N2 C28 . . . . -37.0(2) ?
C7 Sm1 N2 C28 . . . . -54.6(3) ?
C1 Sm1 N2 C28 . . . . -14.7(2) ?
C5 Sm1 N2 C28 . . . . 90.9(2) ?
C3 Sm1 N2 C28 . . . . 45.6(2) ?
C4 Sm1 N2 C28 . . . . 70.3(2) ?
C15 Sm1 N2 C28 . . . . 148.0(3) ?
N2 Sm1 O1L C4L . . . . -51.03(16) ?
N1 Sm1 O1L C4L . . . . 3.40(15) ?
C2 Sm1 O1L C4L . . . . -138.83(15) ?
C8 Sm1 O1L C4L . . . . -175.65(16) ?
C7 Sm1 O1L C4L . . . . 153.14(16) ?
C1 Sm1 O1L C4L . . . . -150.79(15) ?
C5 Sm1 O1L C4L . . . . 109.39(16) ?
C3 Sm1 O1L C4L . . . . -158.88(19) ?
C4 Sm1 O1L C4L . . . . 111.23(17) ?
C6 Sm1 O1L C4L . . . . 125.19(16) ?
C15 Sm1 O1L C4L . . . . -23.72(16) ?
N2 Sm1 O1L C1L . . . . 120.43(17) ?
N1 Sm1 O1L C1L . . . . 174.85(17) ?
C2 Sm1 O1L C1L . . . . 32.62(19) ?
C8 Sm1 O1L C1L . . . . -4.19(17) ?
C7 Sm1 O1L C1L . . . . -35.41(17) ?
C1 Sm1 O1L C1L . . . . 20.66(17) ?
C5 Sm1 O1L C1L . . . . -79.16(18) ?
C3 Sm1 O1L C1L . . . . 12.6(3) ?
C4 Sm1 O1L C1L . . . . -77.3(2) ?
C6 Sm1 O1L C1L . . . . -63.35(17) ?
C15 Sm1 O1L C1L . . . . 147.73(17) ?
C4L O1L C1L C2L . . . . 15.6(3) ?
Sm1 O1L C1L C2L . . . . -156.70(17) ?
O1L C1L C2L C3L . . . . -31.8(3) ?
C1L C2L C3L C4L . . . . 35.9(3) ?
C1L O1L C4L C3L . . . . 6.7(3) ?
Sm1 O1L C4L C3L . . . . 179.8(2) ?
C2L C3L C4L O1L . . . . -26.6(3) ?
C10 Si1 C1 C2 . . . . -128.77(15) ?
C9 Si1 C1 C2 . . . . -8.41(17) ?
C11 Si1 C1 C2 . . . . 113.56(15) ?
C10 Si1 C1 C8 . . . . 51.36(16) ?
C9 Si1 C1 C8 . . . . 171.73(14) ?
C11 Si1 C1 C8 . . . . -66.30(15) ?
C10 Si1 C1 Sm1 . . . . -37.41(15) ?
C9 Si1 C1 Sm1 . . . . 82.95(15) ?
C11 Si1 C1 Sm1 . . . . -155.07(12) ?
N2 Sm1 C1 C2 . . . . 73.86(11) ?
O1L Sm1 C1 C2 . . . . 163.31(10) ?
N1 Sm1 C1 C2 . . . . 55.93(16) ?
C8 Sm1 C1 C2 . . . . -143.23(16) ?
C7 Sm1 C1 C2 . . . . -125.59(12) ?
C5 Sm1 C1 C2 . . . . -72.64(11) ?
C3 Sm1 C1 C2 . . . . -19.37(10) ?
C4 Sm1 C1 C2 . . . . -43.17(10) ?
C6 Sm1 C1 C2 . . . . -102.85(11) ?
C15 Sm1 C1 C2 . . . . 64.14(12) ?
N2 Sm1 C1 C8 . . . . -142.91(10) ?
O1L Sm1 C1 C8 . . . . -53.46(11) ?
N1 Sm1 C1 C8 . . . . -160.84(12) ?
C2 Sm1 C1 C8 . . . . 143.23(16) ?
C7 Sm1 C1 C8 . . . . 17.64(10) ?
C5 Sm1 C1 C8 . . . . 70.59(11) ?
C3 Sm1 C1 C8 . . . . 123.87(12) ?
C4 Sm1 C1 C8 . . . . 100.06(11) ?
C6 Sm1 C1 C8 . . . . 40.38(11) ?
C15 Sm1 C1 C8 . . . . -152.63(10) ?
N2 Sm1 C1 Si1 . . . . -36.74(12) ?
O1L Sm1 C1 Si1 . . . . 52.70(12) ?
N1 Sm1 C1 Si1 . . . . -54.68(19) ?
C2 Sm1 C1 Si1 . . . . -110.61(16) ?
C8 Sm1 C1 Si1 . . . . 106.16(17) ?
C7 Sm1 C1 Si1 . . . . 123.81(14) ?
C5 Sm1 C1 Si1 . . . . 176.75(12) ?
C3 Sm1 C1 Si1 . . . . -129.97(13) ?
C4 Sm1 C1 Si1 . . . . -153.78(12) ?
C6 Sm1 C1 Si1 . . . . 146.54(12) ?
C15 Sm1 C1 Si1 . . . . -46.47(14) ?
C8 C1 C2 C3 . . . . 0.5(3) ?
Si1 C1 C2 C3 . . . . -179.36(17) ?
Sm1 C1 C2 C3 . . . . 50.4(2) ?
C8 C1 C2 Sm1 . . . . -49.96(18) ?
Si1 C1 C2 Sm1 . . . . 130.20(11) ?
N2 Sm1 C2 C3 . . . . 104.62(10) ?
O1L Sm1 C2 C3 . . . . -169.07(9) ?
N1 Sm1 C2 C3 . . . . 62.56(12) ?
C8 Sm1 C2 C3 . . . . -125.09(12) ?
C7 Sm1 C2 C3 . . . . -100.76(11) ?
C1 Sm1 C2 C3 . . . . -146.37(16) ?
C5 Sm1 C2 C3 . . . . -41.23(10) ?
C4 Sm1 C2 C3 . . . . -18.14(10) ?
C6 Sm1 C2 C3 . . . . -71.02(11) ?
C15 Sm1 C2 C3 . . . . 83.75(11) ?
N2 Sm1 C2 C1 . . . . -109.01(10) ?
O1L Sm1 C2 C1 . . . . -22.70(13) ?
N1 Sm1 C2 C1 . . . . -151.07(9) ?
C8 Sm1 C2 C1 . . . . 21.28(9) ?
C7 Sm1 C2 C1 . . . . 45.61(10) ?
C5 Sm1 C2 C1 . . . . 105.14(11) ?
C3 Sm1 C2 C1 . . . . 146.37(16) ?
C4 Sm1 C2 C1 . . . . 128.23(12) ?
C6 Sm1 C2 C1 . . . . 75.35(10) ?
C15 Sm1 C2 C1 . . . . -129.88(10) ?
C1 C2 C3 C4 . . . . -4.4(4) ?
Sm1 C2 C3 C4 . . . . 45.8(2) ?
C1 C2 C3 Sm1 . . . . -50.2(2) ?
N2 Sm1 C3 C4 . . . . 133.86(10) ?
O1L Sm1 C3 C4 . . . . -119.81(18) ?
N1 Sm1 C3 C4 . . . . 79.10(11) ?
C2 Sm1 C3 C4 . . . . -148.49(16) ?
C8 Sm1 C3 C4 . . . . -102.83(11) ?
C7 Sm1 C3 C4 . . . . -72.49(11) ?
C1 Sm1 C3 C4 . . . . -128.93(12) ?
C5 Sm1 C3 C4 . . . . -17.81(10) ?
C6 Sm1 C3 C4 . . . . -41.80(10) ?
C15 Sm1 C3 C4 . . . . 106.47(11) ?
N2 Sm1 C3 C2 . . . . -77.66(11) ?
O1L Sm1 C3 C2 . . . . 28.7(2) ?
N1 Sm1 C3 C2 . . . . -132.42(10) ?
C8 Sm1 C3 C2 . . . . 45.66(10) ?
C7 Sm1 C3 C2 . . . . 76.00(11) ?
C1 Sm1 C3 C2 . . . . 19.55(10) ?
C5 Sm1 C3 C2 . . . . 130.68(12) ?
C4 Sm1 C3 C2 . . . . 148.49(16) ?
C6 Sm1 C3 C2 . . . . 106.68(11) ?
C15 Sm1 C3 C2 . . . . -105.04(10) ?
C2 C3 C4 C5 . . . . 0.1(4) ?
Sm1 C3 C4 C5 . . . . 45.4(2) ?
C2 C3 C4 Sm1 . . . . -45.3(2) ?
N2 Sm1 C4 C3 . . . . -54.00(12) ?
O1L Sm1 C4 C3 . . . . 146.16(12) ?
N1 Sm1 C4 C3 . . . . -109.91(11) ?
C2 Sm1 C4 C3 . . . . 18.27(10) ?
C8 Sm1 C4 C3 . . . . 73.64(11) ?
C7 Sm1 C4 C3 . . . . 103.88(11) ?
C1 Sm1 C4 C3 . . . . 42.75(10) ?
C5 Sm1 C4 C3 . . . . 149.18(17) ?
C6 Sm1 C4 C3 . . . . 129.90(12) ?
C15 Sm1 C4 C3 . . . . -82.41(11) ?
N2 Sm1 C4 C5 . . . . 156.81(10) ?
O1L Sm1 C4 C5 . . . . -3.02(18) ?
N1 Sm1 C4 C5 . . . . 100.91(11) ?
C2 Sm1 C4 C5 . . . . -130.91(12) ?
C8 Sm1 C4 C5 . . . . -75.54(11) ?
C7 Sm1 C4 C5 . . . . -45.31(11) ?
C1 Sm1 C4 C5 . . . . -106.44(11) ?
C3 Sm1 C4 C5 . . . . -149.18(17) ?
C6 Sm1 C4 C5 . . . . -19.28(10) ?
C15 Sm1 C4 C5 . . . . 128.40(11) ?
C3 C4 C5 C6 . . . . 4.0(4) ?
Sm1 C4 C5 C6 . . . . 49.5(2) ?
C3 C4 C5 Sm1 . . . . -45.5(2) ?
N2 Sm1 C5 C4 . . . . -37.34(16) ?
O1L Sm1 C5 C4 . . . . 178.40(10) ?
N1 Sm1 C5 C4 . . . . -87.03(11) ?
C2 Sm1 C5 C4 . . . . 41.09(11) ?
C8 Sm1 C5 C4 . . . . 101.15(11) ?
C7 Sm1 C5 C4 . . . . 125.30(13) ?
C1 Sm1 C5 C4 . . . . 71.26(11) ?
C3 Sm1 C5 C4 . . . . 17.79(10) ?
C6 Sm1 C5 C4 . . . . 146.70(17) ?
C15 Sm1 C5 C4 . . . . -65.73(12) ?
N2 Sm1 C5 C6 . . . . 175.96(9) ?
O1L Sm1 C5 C6 . . . . 31.71(13) ?
N1 Sm1 C5 C6 . . . . 126.27(10) ?
C2 Sm1 C5 C6 . . . . -105.61(11) ?
C8 Sm1 C5 C6 . . . . -45.55(11) ?
C7 Sm1 C5 C6 . . . . -21.40(10) ?
C1 Sm1 C5 C6 . . . . -75.44(11) ?
C3 Sm1 C5 C6 . . . . -128.91(12) ?
C4 Sm1 C5 C6 . . . . -146.70(17) ?
C15 Sm1 C5 C6 . . . . 147.57(10) ?
C4 C5 C6 C7 . . . . 0.0(4) ?
Sm1 C5 C6 C7 . . . . 49.45(19) ?
C4 C5 C6 Si2 . . . . 179.90(18) ?
Sm1 C5 C6 Si2 . . . . -130.69(11) ?
C4 C5 C6 Sm1 . . . . -49.4(2) ?
C13 Si2 C6 C5 . . . . -117.72(15) ?
C14 Si2 C6 C5 . . . . 3.08(19) ?
C12 Si2 C6 C5 . . . . 124.09(17) ?
C13 Si2 C6 C7 . . . . 62.17(16) ?
C14 Si2 C6 C7 . . . . -177.03(15) ?
C12 Si2 C6 C7 . . . . -56.02(17) ?
C13 Si2 C6 Sm1 . . . . 150.11(13) ?
C14 Si2 C6 Sm1 . . . . -89.10(16) ?
C12 Si2 C6 Sm1 . . . . 31.91(17) ?
O1L Sm1 C6 C5 . . . . -153.64(11) ?
N1 Sm1 C6 C5 . . . . -66.06(12) ?
C2 Sm1 C6 C5 . . . . 72.24(11) ?
C8 Sm1 C6 C5 . . . . 125.67(12) ?
C7 Sm1 C6 C5 . . . . 143.02(17) ?
C1 Sm1 C6 C5 . . . . 102.75(11) ?
C3 Sm1 C6 C5 . . . . 42.63(11) ?
C4 Sm1 C6 C5 . . . . 19.17(10) ?
C15 Sm1 C6 C5 . . . . -56.78(15) ?
O1L Sm1 C6 C7 . . . . 63.34(11) ?
N1 Sm1 C6 C7 . . . . 150.93(10) ?
C2 Sm1 C6 C7 . . . . -70.77(11) ?
C8 Sm1 C6 C7 . . . . -17.34(10) ?
C1 Sm1 C6 C7 . . . . -40.27(11) ?
C5 Sm1 C6 C7 . . . . -143.02(17) ?
C3 Sm1 C6 C7 . . . . -100.38(11) ?
C4 Sm1 C6 C7 . . . . -123.84(12) ?
C15 Sm1 C6 C7 . . . . 160.21(11) ?
O1L Sm1 C6 Si2 . . . . -42.28(12) ?
N1 Sm1 C6 Si2 . . . . 45.31(14) ?
C2 Sm1 C6 Si2 . . . . -176.39(12) ?
C8 Sm1 C6 Si2 . . . . -122.96(14) ?
C7 Sm1 C6 Si2 . . . . -105.62(17) ?
C1 Sm1 C6 Si2 . . . . -145.89(13) ?
C5 Sm1 C6 Si2 . . . . 111.36(17) ?
C3 Sm1 C6 Si2 . . . . 154.00(13) ?
C4 Sm1 C6 Si2 . . . . 130.54(14) ?
C15 Sm1 C6 Si2 . . . . 54.59(18) ?
C5 C6 C7 C8 . . . . -4.1(4) ?
Si2 C6 C7 C8 . . . . 176.01(19) ?
Sm1 C6 C7 C8 . . . . 45.4(2) ?
C5 C6 C7 Sm1 . . . . -49.57(19) ?
Si2 C6 C7 Sm1 . . . . 130.57(10) ?
N2 Sm1 C7 C8 . . . . 28.92(19) ?
O1L Sm1 C7 C8 . . . . 94.09(11) ?
N1 Sm1 C7 C8 . . . . 160.97(11) ?
C2 Sm1 C7 C8 . . . . -43.18(11) ?
C1 Sm1 C7 C8 . . . . -17.77(10) ?
C5 Sm1 C7 C8 . . . . -128.77(13) ?
C3 Sm1 C7 C8 . . . . -73.66(11) ?
C4 Sm1 C7 C8 . . . . -103.52(12) ?
C6 Sm1 C7 C8 . . . . -150.06(17) ?
C15 Sm1 C7 C8 . . . . 112.1(3) ?
N2 Sm1 C7 C6 . . . . 178.98(11) ?
O1L Sm1 C7 C6 . . . . -115.85(11) ?
N1 Sm1 C7 C6 . . . . -48.97(16) ?
C2 Sm1 C7 C6 . . . . 106.88(11) ?
C8 Sm1 C7 C6 . . . . 150.06(17) ?
C1 Sm1 C7 C6 . . . . 132.29(13) ?
C5 Sm1 C7 C6 . . . . 21.29(10) ?
C3 Sm1 C7 C6 . . . . 76.40(11) ?
C4 Sm1 C7 C6 . . . . 46.54(11) ?
C15 Sm1 C7 C6 . . . . -97.9(3) ?
C6 C7 C8 C1 . . . . 0.0(4) ?
Sm1 C7 C8 C1 . . . . 45.9(2) ?
C6 C7 C8 Sm1 . . . . -45.8(2) ?
C2 C1 C8 C7 . . . . 3.9(4) ?
Si1 C1 C8 C7 . . . . -176.27(19) ?
Sm1 C1 C8 C7 . . . . -45.9(2) ?
C2 C1 C8 Sm1 . . . . 49.78(18) ?
Si1 C1 C8 Sm1 . . . . -130.38(10) ?
N2 Sm1 C8 C7 . . . . -164.76(10) ?
O1L Sm1 C8 C7 . . . . -82.02(11) ?
N1 Sm1 C8 C7 . . . . -87.4(3) ?
C2 Sm1 C8 C7 . . . . 128.21(13) ?
C1 Sm1 C8 C7 . . . . 149.47(17) ?
C5 Sm1 C8 C7 . . . . 42.53(11) ?
C3 Sm1 C8 C7 . . . . 102.78(12) ?
C4 Sm1 C8 C7 . . . . 72.78(11) ?
C6 Sm1 C8 C7 . . . . 17.37(10) ?
C15 Sm1 C8 C7 . . . . -159.98(11) ?
N2 Sm1 C8 C1 . . . . 45.77(12) ?
O1L Sm1 C8 C1 . . . . 128.51(11) ?
N1 Sm1 C8 C1 . . . . 123.2(3) ?
C2 Sm1 C8 C1 . . . . -21.27(10) ?
C7 Sm1 C8 C1 . . . . -149.47(17) ?
C5 Sm1 C8 C1 . . . . -106.95(11) ?
C3 Sm1 C8 C1 . . . . -46.69(10) ?
C4 Sm1 C8 C1 . . . . -76.69(11) ?
C6 Sm1 C8 C1 . . . . -132.10(12) ?
C15 Sm1 C8 C1 . . . . 50.55(16) ?
C16 N1 C15 N2 . . . . -172.00(16) ?
Sm1 N1 C15 N2 . . . . 12.94(17) ?
C16 N1 C15 Sm1 . . . . 175.06(17) ?
C28 N2 C15 N1 . . . . -171.97(16) ?
Sm1 N2 C15 N1 . . . . -13.42(18) ?
C28 N2 C15 Sm1 . . . . -158.55(18) ?
N2 Sm1 C15 N1 . . . . 166.92(17) ?
O1L Sm1 C15 N1 . . . . 81.37(11) ?
C2 Sm1 C15 N1 . . . . -142.24(11) ?
C8 Sm1 C15 N1 . . . . 158.28(12) ?
C7 Sm1 C15 N1 . . . . 63.6(3) ?
C1 Sm1 C15 N1 . . . . -171.87(10) ?
C5 Sm1 C15 N1 . . . . -49.45(13) ?
C3 Sm1 C15 N1 . . . . -110.53(11) ?
C4 Sm1 C15 N1 . . . . -79.15(11) ?
C6 Sm1 C15 N1 . . . . -17.31(16) ?
O1L Sm1 C15 N2 . . . . -85.55(11) ?
N1 Sm1 C15 N2 . . . . -166.92(17) ?
C2 Sm1 C15 N2 . . . . 50.84(12) ?
C8 Sm1 C15 N2 . . . . -8.64(17) ?
C7 Sm1 C15 N2 . . . . -103.3(3) ?
C1 Sm1 C15 N2 . . . . 21.21(13) ?
C5 Sm1 C15 N2 . . . . 143.63(11) ?
C3 Sm1 C15 N2 . . . . 82.55(11) ?
C4 Sm1 C15 N2 . . . . 113.93(11) ?
C6 Sm1 C15 N2 . . . . 175.77(11) ?
C15 N1 C16 C21 . . . . 52.3(2) ?
Sm1 N1 C16 C21 . . . . -138.5(2) ?
C15 N1 C16 C17 . . . . -128.79(18) ?
Sm1 N1 C16 C17 . . . . 40.5(3) ?
C21 C16 C17 C18 . . . . -0.8(3) ?
N1 C16 C17 C18 . . . . -179.80(18) ?
C21 C16 C17 C22 . . . . -176.26(17) ?
N1 C16 C17 C22 . . . . 4.8(3) ?
C16 C17 C18 C19 . . . . -0.8(3) ?
C22 C17 C18 C19 . . . . 174.6(2) ?
C17 C18 C19 C20 . . . . 1.4(4) ?
C18 C19 C20 C21 . . . . -0.3(4) ?
C19 C20 C21 C16 . . . . -1.3(4) ?
C19 C20 C21 C25 . . . . 177.9(2) ?
C17 C16 C21 C20 . . . . 1.8(3) ?
N1 C16 C21 C20 . . . . -179.24(19) ?
C17 C16 C21 C25 . . . . -177.29(18) ?
N1 C16 C21 C25 . . . . 1.6(3) ?
C18 C17 C22 C23 . . . . -91.7(2) ?
C16 C17 C22 C23 . . . . 83.7(2) ?
C18 C17 C22 C24 . . . . 32.6(3) ?
C16 C17 C22 C24 . . . . -152.04(18) ?
C20 C21 C25 C26 . . . . -59.2(3) ?
C16 C21 C25 C26 . . . . 120.0(2) ?
C20 C21 C25 C27 . . . . 65.1(3) ?
C16 C21 C25 C27 . . . . -115.8(2) ?
C15 N2 C28 C29 . . . . 66.6(2) ?
Sm1 N2 C28 C29 . . . . -76.8(2) ?
C15 N2 C28 C33 . . . . -114.88(19) ?
Sm1 N2 C28 C33 . . . . 101.8(2) ?
C33 C28 C29 C30 . . . . 1.8(3) ?
N2 C28 C29 C30 . . . . -179.67(17) ?
C33 C28 C29 C34 . . . . -177.38(17) ?
N2 C28 C29 C34 . . . . 1.1(3) ?
C28 C29 C30 C31 . . . . -0.6(3) ?
C34 C29 C30 C31 . . . . 178.6(2) ?
C29 C30 C31 C32 . . . . -1.1(3) ?
C30 C31 C32 C33 . . . . 1.7(4) ?
C31 C32 C33 C28 . . . . -0.5(3) ?
C31 C32 C33 C37 . . . . 176.2(2) ?
C29 C28 C33 C32 . . . . -1.3(3) ?
N2 C28 C33 C32 . . . . -179.86(17) ?
C29 C28 C33 C37 . . . . -177.94(18) ?
N2 C28 C33 C37 . . . . 3.5(3) ?
C30 C29 C34 C36 . . . . -47.3(2) ?
C28 C29 C34 C36 . . . . 131.83(19) ?
C30 C29 C34 C35 . . . . 75.8(2) ?
C28 C29 C34 C35 . . . . -105.1(2) ?
C32 C33 C37 C39 . . . . 32.4(3) ?
C28 C33 C37 C39 . . . . -150.99(19) ?
C32 C33 C37 C38 . . . . -90.5(2) ?
C28 C33 C37 C38 . . . . 86.1(2) ?
C10L C5L C6L C7L . . . . 0.0 ?
C11L C5L C6L C7L . . . . -178.0(3) ?
C5L C6L C7L C8L . . . . 0.0 ?
C6L C7L C8L C9L . . . . 0.0 ?
C7L C8L C9L C10L . . . . 0.0 ?
C8L C9L C10L C5L . . . . 0.0 ?
C6L C5L C10L C9L . . . . 0.0 ?
C11L C5L C10L C9L . . . . 178.1(3) ?
C46 C41 C42 C43 . . . . 0.0 ?
C47 C41 C42 C43 . . . . 178.6(16) ?
C41 C42 C43 C44 . . . . 0.0 ?
C42 C43 C44 C45 . . . . 0.0 ?
C43 C44 C45 C46 . . . . 0.0 ?
C44 C45 C46 C41 . . . . 0.0 ?
C42 C41 C46 C45 . . . . 0.0 ?
C47 C41 C46 C45 . . . . -178.6(16) ?
